data_2220835
loop_
_publ_author_name
'Nie, Xiao-Yan'
'Li, Qian-Zhu'

_publ_section_title
;
 Bis(pyridine-3-carboxylic acid-\k<i>N</i>)silver(I) perchlorate
;
_journal_coeditor_code HY2176
_journal_issue 2
_journal_name_full 'Acta Crystallographica Section E'
_journal_page_first m148
_journal_paper_doi 10.1107/S1600536808044206
_journal_volume 65
_journal_year 2009
_chemical_formula_iupac '[Ag (C6 H5 N O2)2] Cl O4'
_chemical_formula_moiety 'C12 H10 Ag N2 O4 + , Cl O4 -'
_chemical_formula_sum 'C12 H10 Ag Cl N2 O8'
_chemical_formula_weight 453.54
_chemical_name_systematic
;
Bis(pyridine-3-carboxylic acid-\kN)silver(I) perchlorate
;
_space_group_IT_number 14
_symmetry_cell_setting monoclinic
_symmetry_space_group_name_Hall '-P 2ybc'
_symmetry_space_group_name_H-M 'P 1 21/c 1'
_atom_sites_solution_hydrogens geom
_atom_sites_solution_primary direct
_atom_sites_solution_secondary difmap
_audit_creation_method SHELXL97
_cell_angle_alpha 90.00
_cell_angle_beta 110.7280(10)
_cell_angle_gamma 90.00
_cell_formula_units_Z 4
_cell_length_a 8.0139(4)
_cell_length_b 26.3288(15)
_cell_length_c 7.6891(4)
_cell_measurement_reflns_used 5837
_cell_measurement_temperature 273(2)
_cell_measurement_theta_max 27.90
_cell_measurement_theta_min 2.82
_cell_volume 1517.36(14)
_computing_cell_refinement 'SAINT (Bruker, 2007)'
_computing_data_collection 'APEX2 (Bruker, 2007)'
_computing_data_reduction 'SAINT (Bruker, 2007)'
_computing_molecular_graphics 'SHELXTL (Sheldrick, 2008)'
_computing_publication_material 'SHELXTL (Sheldrick, 2008)'
_computing_structure_refinement 'SHELXL97 (Sheldrick, 2008)'
_computing_structure_solution 'SHELXS97 (Sheldrick, 2008)'
_diffrn_ambient_temperature 273(2)
_diffrn_measured_fraction_theta_full 0.998
_diffrn_measured_fraction_theta_max 0.998
_diffrn_measurement_device_type 'Bruker APEXII CCD'
_diffrn_measurement_method '\f and \w'
_diffrn_radiation_monochromator graphite
_diffrn_radiation_source 'fine-focus sealed tube'
_diffrn_radiation_type MoK\a
_diffrn_radiation_wavelength 0.71073
_diffrn_reflns_av_R_equivalents 0.0286
_diffrn_reflns_av_sigmaI/netI 0.0329
_diffrn_reflns_limit_h_max 9
_diffrn_reflns_limit_h_min -8
_diffrn_reflns_limit_k_max 31
_diffrn_reflns_limit_k_min -29
_diffrn_reflns_limit_l_max 8
_diffrn_reflns_limit_l_min -9
_diffrn_reflns_number 7763
_diffrn_reflns_theta_full 25.20
_diffrn_reflns_theta_max 25.20
_diffrn_reflns_theta_min 1.55
_exptl_absorpt_coefficient_mu 1.550
_exptl_absorpt_correction_T_max 0.731
_exptl_absorpt_correction_T_min 0.649
_exptl_absorpt_correction_type multi-scan
_exptl_absorpt_process_details '(SADABS; Sheldrick, 1996)'
_exptl_crystal_colour colourless
_exptl_crystal_density_diffrn 1.985
_exptl_crystal_density_method 'not measured'
_exptl_crystal_description block
_exptl_crystal_F_000 896
_exptl_crystal_size_max 0.29
_exptl_crystal_size_mid 0.25
_exptl_crystal_size_min 0.21
_refine_diff_density_max 1.263
_refine_diff_density_min -0.568
_refine_ls_extinction_method none
_refine_ls_goodness_of_fit_ref 0.867
_refine_ls_hydrogen_treatment constr
_refine_ls_matrix_type full
_refine_ls_number_parameters 219
_refine_ls_number_reflns 2729
_refine_ls_number_restraints 0
_refine_ls_restrained_S_all 0.867
_refine_ls_R_factor_all 0.0542
_refine_ls_R_factor_gt 0.0427
_refine_ls_shift/su_max 0.001
_refine_ls_shift/su_mean 0.000
_refine_ls_structure_factor_coef Fsqd
_refine_ls_weighting_details 'calc w = 1/[\s^2^(Fo^2^)+(0.0736P)^2^+4.5241P] where P=(Fo^2^+2Fc^2^)/3'
_refine_ls_weighting_scheme calc
_refine_ls_wR_factor_gt 0.1117
_refine_ls_wR_factor_ref 0.1227
_reflns_number_gt 2150
_reflns_number_total 2729
_reflns_threshold_expression I>2\s(I)
_cod_data_source_file hy2176.cif
_cod_data_source_block I
_cod_original_sg_symbol_H-M 'P 21/c'
_cod_database_code 2220835
_cod_database_fobs_code 2220835

loop_
_symmetry_equiv_pos_as_xyz
'x, y, z'
'-x, y+1/2, -z+1/2'
'-x, -y, -z'
'x, -y-1/2, z-1/2'

loop_
_atom_site_type_symbol
_atom_site_label
_atom_site_fract_x
_atom_site_fract_y
_atom_site_fract_z
_atom_site_U_iso_or_equiv
_atom_site_adp_type
_atom_site_calc_flag
_atom_site_refinement_flags
_atom_site_occupancy
_atom_site_disorder_assembly
_atom_site_disorder_group
Ag Ag1 0.40344(6) 0.612387(13) 0.34075(6) 0.05534(19) Uani d . 1 . .
C C1 0.3293(6) 0.72596(17) 0.4083(7) 0.0438(11) Uani d . 1 . .
H H1 0.2115 0.7150 0.3691 0.053 Uiso calc R 1 . .
Cl Cl1 0.97387(18) 0.61558(5) 0.3633(2) 0.0544(3) Uani d . 1 . .
N N1 0.4208(5) 0.53278(14) 0.2719(6) 0.0457(9) Uani d . 1 . .
O O1 0.2535(4) 0.86018(12) 0.4508(5) 0.0488(8) Uani d . 1 . .
C C2 0.3650(6) 0.77700(16) 0.4460(6) 0.0367(10) Uani d . 1 . .
N N2 0.4580(5) 0.69166(14) 0.4261(6) 0.0437(9) Uani d . 1 . .
O O2 0.0616(5) 0.79535(13) 0.3776(6) 0.0596(10) Uani d . 1 . .
H H2 -0.0120 0.8184 0.3499 0.089 Uiso calc R 1 . .
C C3 0.2204(6) 0.81428(17) 0.4237(7) 0.0425(11) Uani d . 1 . .
O O3 0.0023(4) 0.43163(13) 0.1274(6) 0.0541(9) Uani d . 1 . .
H H3 -0.0738 0.4093 0.0982 0.081 Uiso calc R 1 . .
C C4 0.5421(6) 0.79317(18) 0.5073(7) 0.0466(11) Uani d . 1 . .
H H4 0.5706 0.8271 0.5356 0.056 Uiso calc R 1 . .
O O4 0.1889(5) 0.36546(12) 0.1767(5) 0.0519(9) Uani d . 1 . .
C C5 0.6742(6) 0.75790(19) 0.5251(7) 0.0488(12) Uani d . 1 . .
H H5 0.7932 0.7678 0.5642 0.059 Uiso calc R 1 . .
O O5 1.0454(10) 0.6352(3) 0.2338(8) 0.147(3) Uani d . 1 . .
C C6 0.6276(6) 0.70794(18) 0.4842(7) 0.0455(11) Uani d . 1 . .
H H6 0.7176 0.6843 0.4974 0.055 Uiso calc R 1 . .
O O6 1.0605(13) 0.6412(4) 0.5267(9) 0.174(4) Uani d . 1 . .
C C7 0.2868(6) 0.49924(17) 0.2338(7) 0.0409(10) Uani d . 1 . .
H H7 0.1745 0.5107 0.2256 0.049 Uiso calc R 1 . .
O O7 0.7884(7) 0.6209(2) 0.2885(11) 0.117(2) Uani d . 1 . .
C C8 0.3093(6) 0.44812(16) 0.2063(6) 0.0372(10) Uani d . 1 . .
O O8 1.0104(10) 0.5643(3) 0.3779(16) 0.187(4) Uani d . 1 . .
C C9 0.1598(6) 0.41126(17) 0.1687(7) 0.0409(10) Uani d . 1 . .
C C10 0.4758(7) 0.43088(19) 0.2185(8) 0.0500(12) Uani d . 1 . .
H H10 0.4948 0.3966 0.2025 0.060 Uiso calc R 1 . .
C C11 0.6130(7) 0.4653(2) 0.2546(8) 0.0567(14) Uani d . 1 . .
H H11 0.7258 0.4547 0.2613 0.068 Uiso calc R 1 . .
C C12 0.5813(7) 0.5153(2) 0.2807(8) 0.0534(13) Uani d . 1 . .
H H12 0.6751 0.5383 0.3056 0.064 Uiso calc R 1 . .

loop_
_atom_site_aniso_label
_atom_site_aniso_U_11
_atom_site_aniso_U_22
_atom_site_aniso_U_33
_atom_site_aniso_U_12
_atom_site_aniso_U_13
_atom_site_aniso_U_23
Ag1 0.0591(3) 0.0284(2) 0.0765(3) 0.00062(16) 0.0214(2) -0.00512(17)
C1 0.039(2) 0.035(2) 0.055(3) -0.0009(19) 0.014(2) -0.005(2)
Cl1 0.0416(7) 0.0587(8) 0.0659(8) 0.0030(6) 0.0228(6) 0.0001(6)
N1 0.044(2) 0.033(2) 0.060(3) -0.0025(17) 0.0185(19) -0.0041(18)
O1 0.0469(19) 0.0275(17) 0.067(2) -0.0023(14) 0.0137(17) 0.0003(15)
C2 0.041(2) 0.030(2) 0.040(2) -0.0015(18) 0.0161(19) -0.0009(18)
N2 0.044(2) 0.032(2) 0.054(2) 0.0018(17) 0.0163(18) -0.0036(17)
O2 0.043(2) 0.0321(18) 0.100(3) 0.0010(15) 0.020(2) -0.0021(18)
C3 0.044(3) 0.034(2) 0.050(3) -0.003(2) 0.017(2) -0.002(2)
O3 0.0402(19) 0.0365(18) 0.084(3) -0.0042(15) 0.0195(18) -0.0055(18)
C4 0.047(3) 0.035(2) 0.054(3) -0.005(2) 0.014(2) 0.000(2)
O4 0.049(2) 0.0302(18) 0.074(2) 0.0013(15) 0.0181(17) 0.0021(16)
C5 0.038(3) 0.042(3) 0.065(3) -0.002(2) 0.016(2) -0.002(2)
O5 0.133(5) 0.226(9) 0.086(4) -0.095(6) 0.043(4) -0.031(5)
C6 0.042(3) 0.043(3) 0.051(3) 0.006(2) 0.016(2) 0.000(2)
O6 0.219(9) 0.219(9) 0.081(4) -0.109(8) 0.050(5) -0.050(5)
C7 0.036(2) 0.033(2) 0.051(3) 0.0015(18) 0.012(2) -0.0008(19)
O7 0.061(3) 0.086(4) 0.210(7) 0.007(3) 0.055(4) 0.005(4)
C8 0.038(2) 0.032(2) 0.041(2) 0.0006(18) 0.0116(19) -0.0027(18)
O8 0.118(6) 0.104(5) 0.323(12) 0.054(4) 0.057(7) -0.004(7)
C9 0.042(3) 0.031(2) 0.047(3) 0.0009(19) 0.013(2) -0.0031(19)
C10 0.052(3) 0.034(3) 0.064(3) 0.004(2) 0.021(2) -0.008(2)
C11 0.044(3) 0.051(3) 0.079(4) 0.001(2) 0.027(3) -0.010(3)
C12 0.043(3) 0.045(3) 0.075(4) -0.005(2) 0.024(3) -0.004(3)

loop_
_atom_type_symbol
_atom_type_description
_atom_type_scat_dispersion_real
_atom_type_scat_dispersion_imag
_atom_type_scat_source
C C 0.0033 0.0016 'International Tables Vol C Tables 4.2.6.8 and 6.1.1.4'
H H 0.0000 0.0000 'International Tables Vol C Tables 4.2.6.8 and 6.1.1.4'
N N 0.0061 0.0033 'International Tables Vol C Tables 4.2.6.8 and 6.1.1.4'
O O 0.0106 0.0060 'International Tables Vol C Tables 4.2.6.8 and 6.1.1.4'
Ag Ag -0.8971 1.1015 'International Tables Vol C Tables 4.2.6.8 and 6.1.1.4'
Cl Cl 0.1484 0.1585 'International Tables Vol C Tables 4.2.6.8 and 6.1.1.4'

loop_
_geom_angle_atom_site_label_1
_geom_angle_atom_site_label_2
_geom_angle_atom_site_label_3
_geom_angle_site_symmetry_1
_geom_angle_site_symmetry_3
_geom_angle
_geom_angle_publ_flag
N1 Ag1 N2 . . 165.65(15) y
N2 C1 C2 . . 122.6(4) ?
N2 C1 H1 . . 118.7 ?
C2 C1 H1 . . 118.7 ?
O8 Cl1 O6 . . 112.4(6) ?
O8 Cl1 O7 . . 107.2(4) ?
O6 Cl1 O7 . . 116.4(6) ?
O8 Cl1 O5 . . 106.8(6) ?
O6 Cl1 O5 . . 105.3(4) ?
O7 Cl1 O5 . . 108.1(5) ?
C7 N1 C12 . . 117.6(4) ?
C7 N1 Ag1 . . 124.9(3) ?
C12 N1 Ag1 . . 117.3(3) ?
C1 C2 C4 . . 118.5(4) ?
C1 C2 C3 . . 121.6(4) ?
C4 C2 C3 . . 119.9(4) ?
C1 N2 C6 . . 118.1(4) ?
C1 N2 Ag1 . . 123.2(3) ?
C6 N2 Ag1 . . 118.5(3) ?
C3 O2 H2 . . 109.5 ?
O1 C3 O2 . . 123.6(4) ?
O1 C3 C2 . . 120.9(4) ?
O2 C3 C2 . . 115.4(4) ?
C9 O3 H3 . . 109.5 ?
C5 C4 C2 . . 118.8(4) ?
C5 C4 H4 . . 120.6 ?
C2 C4 H4 . . 120.6 ?
C6 C5 C4 . . 119.1(5) ?
C6 C5 H5 . . 120.5 ?
C4 C5 H5 . . 120.5 ?
N2 C6 C5 . . 122.9(4) ?
N2 C6 H6 . . 118.5 ?
C5 C6 H6 . . 118.5 ?
N1 C7 C8 . . 122.4(4) ?
N1 C7 H7 . . 118.8 ?
C8 C7 H7 . . 118.8 ?
C10 C8 C7 . . 119.0(4) ?
C10 C8 C9 . . 119.4(4) ?
C7 C8 C9 . . 121.6(4) ?
O4 C9 O3 . . 124.6(4) ?
O4 C9 C8 . . 120.4(4) ?
O3 C9 C8 . . 115.0(4) ?
C11 C10 C8 . . 118.8(5) ?
C11 C10 H10 . . 120.6 ?
C8 C10 H10 . . 120.6 ?
C12 C11 C10 . . 119.1(5) ?
C12 C11 H11 . . 120.4 ?
C10 C11 H11 . . 120.4 ?
N1 C12 C11 . . 123.0(5) ?
N1 C12 H12 . . 118.5 ?
C11 C12 H12 . . 118.5 ?

loop_
_geom_bond_atom_site_label_1
_geom_bond_atom_site_label_2
_geom_bond_site_symmetry_2
_geom_bond_distance
_geom_bond_publ_flag
Ag1 N1 . 2.178(4) y
Ag1 N2 . 2.185(4) y
Ag1 O1 4_575 2.899(2) ?
Ag1 O5 1_455 2.757(8) ?
C1 N2 . 1.341(6) ?
C1 C2 . 1.383(6) ?
C1 H1 . 0.9300 ?
Cl1 O8 . 1.378(7) ?
Cl1 O6 . 1.378(6) ?
Cl1 O7 . 1.398(6) ?
Cl1 O5 . 1.411(6) ?
N1 C7 . 1.341(6) ?
N1 C12 . 1.345(6) ?
O1 C3 . 1.239(5) ?
C2 C4 . 1.394(6) ?
C2 C3 . 1.482(6) ?
N2 C6 . 1.342(6) ?
O2 C3 . 1.294(6) ?
O2 H2 . 0.8200 ?
O3 C9 . 1.303(6) ?
O3 H3 . 0.8200 ?
C4 C5 . 1.378(7) ?
C4 H4 . 0.9300 ?
O4 C9 . 1.226(6) ?
C5 C6 . 1.373(7) ?
C5 H5 . 0.9300 ?
C6 H6 . 0.9300 ?
C7 C8 . 1.384(6) ?
C7 H7 . 0.9300 ?
C8 C10 . 1.381(7) ?
C8 C9 . 1.489(6) ?
C10 C11 . 1.375(7) ?
C10 H10 . 0.9300 ?
C11 C12 . 1.370(7) ?
C11 H11 . 0.9300 ?
C12 H12 . 0.9300 ?

loop_
_geom_hbond_atom_site_label_D
_geom_hbond_atom_site_label_H
_geom_hbond_atom_site_label_A
_geom_hbond_site_symmetry_A
_geom_hbond_distance_DH
_geom_hbond_distance_HA
_geom_hbond_distance_DA
_geom_hbond_angle_DHA
_geom_hbond_publ_flag
C1 H1 O5 1_455 0.93 2.51 3.244(8) 136 y
C4 H4 O7 4_576 0.93 2.52 3.266(8) 139 y
C6 H6 O7 . 0.93 2.52 3.248(8) 136 y
C7 H7 O8 1_455 0.93 2.49 3.287(9) 144 y
C12 H12 O7 . 0.93 2.38 3.228(9) 152 y
O2 H2 O4 2 0.82 1.84 2.649(5) 169 y
O3 H3 O1 2_545 0.82 1.87 2.689(5) 175 y
